data_9008187
loop_
_publ_author_name
'Louisnathan, S. J.'

_publ_section_title
;
 Refinement of the crystal structure of hardystonite, Ca2ZnSi2O7
;
_journal_name_full 'Zeitschrift fur Kristallographie'
_journal_page_first 427
_journal_page_last 437
_journal_volume 130
_journal_year 1969
_chemical_compound_source 'Franklin, New Jersey, USA'
_chemical_formula_sum 'Ca2 O7 Si2 Zn'
_chemical_name_mineral Hardystonite
_space_group_IT_number 113
_symmetry_space_group_name_Hall 'P -4 2ab'
_symmetry_space_group_name_H-M 'P -4 21 m'
_cell_angle_alpha 90
_cell_angle_beta 90
_cell_angle_gamma 90
_cell_length_a 7.8279
_cell_length_b 7.8279
_cell_length_c 5.0138
_cell_formula_units_Z 2
_cell_volume 307.226
_database_code_amcsd 0010703
_exptl_crystal_density_diffrn 3.391
_cod_original_formula_sum 'Ca2 Zn Si2 O7'
_cod_database_code 9008187

loop_
_space_group_symop_operation_xyz
x,y,z
1/2-y,1/2-x,z
y,-x,-z
1/2-x,1/2+y,-z
-x,-y,z
1/2+y,1/2+x,z
-y,x,-z
1/2+x,1/2-y,-z

loop_
_atom_site_aniso_label
_atom_site_aniso_U_11
_atom_site_aniso_U_22
_atom_site_aniso_U_33
_atom_site_aniso_U_12
_atom_site_aniso_U_13
_atom_site_aniso_U_23
Ca 0.01707 0.01707 0.00968 0.00776 0.00099 0.00099
Zn 0.00776 0.00776 0.00930 0.00000 0.00000 0.00000
Si 0.00621 0.00621 0.00535 -0.00031 0.00060 0.00060
O1 0.03042 0.03042 0.00560 -0.01552 0.00000 0.00000
O2 0.01707 0.01707 0.00879 0.00869 -0.00080 -0.00080
O3 0.04501 0.00528 0.01579 -0.00497 0.00656 -0.00278

loop_
_atom_site_label
_atom_site_fract_x
_atom_site_fract_y
_atom_site_fract_z
Ca 0.33220 0.16780 0.50610
Zn 0.00000 0.00000 0.00000
Si 0.13930 0.36070 0.93940
O1 0.50000 0.00000 0.17710
O2 0.14000 0.36000 0.25510
O3 0.08180 0.18850 0.78470

loop_
_cod_related_entry_id
_cod_related_entry_database
_cod_related_entry_code
1 AMCSD 0010703
